data_1529517
loop_
_publ_author_name
'Abrahams, S.C.'
'Bernstein, J.L.'

_publ_section_title
;
 Pyroelectric Na (H3 O) (I (O H)3 O3. Room temperature crystal structure
;
_journal_name_full 'Journal of Chemical Physics'
_journal_page_first 4234
_journal_page_last 4237
_journal_volume 69
_journal_year 1978
_chemical_formula_sum 'H6 I Na O7'
_chemical_name_systematic 'Na (H3 O) (I (O H)3 O3)'
_space_group_IT_number 146
_symmetry_space_group_name_Hall 'R 3'
_symmetry_space_group_name_H-M 'R 3 :H'
_cell_angle_alpha 90
_cell_angle_beta 90
_cell_angle_gamma 120
_cell_formula_units_Z 3
_cell_length_a 6.04272
_cell_length_b 6.04272
_cell_length_c 13.2317
_cell_volume 418.419
_citation_journal_id_ASTM JCPSA6
_cod_data_source_file Abrahams_JCPSA6_1978_437.cif
_cod_data_source_block H6I1Na1O7
_cod_original_cell_volume 418.4188
_cod_original_formula_sum 'H6 I1 Na1 O7'
_cod_database_code 1529517

loop_
_symmetry_equiv_pos_as_xyz
x,y,z
-y,x-y,z
-x+y,-x,z
x+2/3,y+1/3,z+1/3
-y+2/3,x-y+1/3,z+1/3
-x+y+2/3,-x+1/3,z+1/3
x+1/3,y+2/3,z+2/3
-y+1/3,x-y+2/3,z+2/3
-x+y+1/3,-x+2/3,z+2/3

loop_
_atom_site_label
_atom_site_type_symbol
_atom_site_fract_x
_atom_site_fract_y
_atom_site_fract_z
_atom_site_occupancy
_atom_site_U_iso_or_equiv
Na1 Na+1 0 0 0.6331 1 0.0
I1 I+7 0 0 0 1 0.0
H2 H+1 0.126 0.862 0.869 1 0.0
O1 O-2 0 0 0.4438 1 0.0
O3 O-2 0.9486 0.2303 0.0732 1 0.0
O2 O-2 0.0178 0.7523 0.9147 1 0.0
H1 H+1 0.76 0.72 0.415 0.41 0.0
